data_4025421
loop_
_publ_author_name
'Tomoki Ogoshi'
'Keisuke Kitajima'
'Takamichi Aoki'
'Shuhei Fujinami'
'Tada-aki Yamagishi'
'Yoshiaki Nakamoto'

_publ_contact_author_address
;
Graduate School of Natural Science and Technology, Kanazawa University, 
Kakuma-machi, Kanazawa, 920-1192, Japan
;
_publ_contact_author_email ' ogoshi@t. kanazawa-u.ac.jp '
_publ_contact_author_fax ' +81-76-234-4800'
_publ_contact_author_name ' Prof Tomoki Ogoshi'
_publ_contact_author_phone ' +81-76-234-4775'
_publ_section_title
;
 Synthesis and Conformational Characteristics of Alkyl-Substituted
 Pillar[5]arenes
;
_journal_name_full 'Journal of Organic Chemistry'
_journal_page_first 3268
_journal_page_last 3273
_journal_paper_doi 10.1021/jo100273n
_journal_volume 75
_journal_year 2010
_chemical_formula_moiety 'C85 H130 O10, 2(C3 H6 O1)'
_chemical_formula_sum 'C91 H142 O12'
_chemical_formula_weight 1428.05
_space_group_IT_number 2
_symmetry_cell_setting triclinic
_symmetry_Int_Tables_number 2
_symmetry_space_group_name_Hall '-P 1'
_symmetry_space_group_name_H-M 'P -1'
_audit_creation_date 'Sat Jul 18 16:06:19 2009'
_audit_creation_method 'by teXsan'
_cell_angle_alpha 109.090(8)
_cell_angle_beta 92.409(7)
_cell_angle_gamma 101.171(7)
_cell_formula_units_Z 2
_cell_length_a 12.011(3)
_cell_length_b 17.460(6)
_cell_length_c 21.990(7)
_cell_measurement_reflns_used 8209
_cell_measurement_temperature 123.2
_cell_measurement_theta_max 30.5
_cell_measurement_theta_min 2.4
_cell_volume 4248(2)
_computing_cell_refinement CRYSTALCLEAR
_computing_data_collection CRYSTALCLEAR
_computing_data_reduction 'teXsan Ver. 1.11'
_computing_publication_material 'teXsan Ver. 1.11'
_computing_structure_refinement 'teXsan Ver. 1.10'
_computing_structure_solution SHELXS86
_diffrn_ambient_temperature 123.2
_diffrn_detector_area_resol_mean 14.46
_diffrn_measured_fraction_theta_full 0.8006
_diffrn_measured_fraction_theta_max 0.8006
_diffrn_measurement_device_type 'Rigaku/MSC Mercury CCD'
_diffrn_measurement_method \w
_diffrn_radiation_type 'Mo K\a'
_diffrn_radiation_wavelength 0.7107
_diffrn_reflns_av_R_equivalents 0.052
_diffrn_reflns_limit_h_max 13
_diffrn_reflns_limit_h_min -15
_diffrn_reflns_limit_k_max 23
_diffrn_reflns_limit_k_min -23
_diffrn_reflns_limit_l_max 30
_diffrn_reflns_limit_l_min -28
_diffrn_reflns_number 50287
_diffrn_reflns_theta_full 30.50
_diffrn_reflns_theta_max 30.50
_exptl_absorpt_coefficient_mu 0.072
_exptl_absorpt_correction_T_max 0.997
_exptl_absorpt_correction_T_min 0.824
_exptl_absorpt_correction_type multi-scan
_exptl_absorpt_process_details '(Jacobson, 1998)'
_exptl_crystal_colour Colorless
_exptl_crystal_density_diffrn 1.117
_exptl_crystal_density_method 'not measured'
_exptl_crystal_description Prism
_exptl_crystal_F_000 1568.00
_exptl_crystal_size_max 0.450
_exptl_crystal_size_mid 0.220
_exptl_crystal_size_min 0.040
_refine_diff_density_max 0.49
_refine_diff_density_min -0.44
_refine_ls_extinction_method none
_refine_ls_goodness_of_fit_ref 1.182
_refine_ls_hydrogen_treatment noref
_refine_ls_number_parameters 928
_refine_ls_number_reflns 12766
_refine_ls_R_factor_gt 0.0682
_refine_ls_shift/su_max 0.0043
_refine_ls_structure_factor_coef F
_refine_ls_weighting_details 'w = 1/[\s^2^(Fo) + 0.00126|Fo|^2^]'
_refine_ls_weighting_scheme calc
_refine_ls_wR_factor_ref 0.0887
_reflns_number_gt 12766
_reflns_number_total 20724
_reflns_threshold_expression F^2^>2.0\s(F^2^)
_cod_data_source_file jo100273n_si_002.cif
_cod_data_source_block '_pillar[5]arenes'
_cod_original_sg_symbol_H-M 'P -1 '
_cod_original_formula_sum 'C91 H142 O12 '
_cod_database_code 4025421

loop_
_symmetry_equiv_pos_as_xyz
x,y,z
-x,-y,-z

loop_
_atom_site_label
_atom_site_type_symbol
_atom_site_fract_x
_atom_site_fract_y
_atom_site_fract_z
_atom_site_U_iso_or_equiv
_atom_site_adp_type
_atom_site_occupancy
_atom_site_calc_flag
_atom_site_refinement_flags
_atom_site_disorder_assembly
_atom_site_disorder_group
O1 O 0.7437(2) 0.5227(1) 0.48569(9) 0.0239(5) Uani 1.00 d . . .
O2 O 0.3406(2) 0.3416(1) 0.33142(9) 0.0255(5) Uani 1.00 d . . .
O3 O 1.0393(2) 0.4854(1) 0.32758(9) 0.0266(5) Uani 1.00 d . . .
O4 O 0.6937(2) 0.2154(1) 0.31052(9) 0.0260(5) Uani 1.00 d . . .
O5 O 1.0522(2) 0.5811(1) 0.13523(10) 0.0261(5) Uani 1.00 d . . .
O6 O 0.8559(2) 0.2569(1) 0.11093(9) 0.0271(5) Uani 1.00 d . . .
O7 O 0.7105(2) 0.7177(1) 0.19412(9) 0.0254(5) Uani 1.00 d . . .
O8 O 0.6413(2) 0.4046(1) 0.00719(9) 0.0237(5) Uani 1.00 d . . .
O9 O 0.4963(2) 0.6697(1) 0.39958(9) 0.0277(5) Uani 1.00 d . . .
O10 O 0.3459(2) 0.4679(1) 0.14658(9) 0.0248(5) Uani 1.00 d . . .
C1 C 0.3655(2) 0.5136(2) 0.3819(1) 0.0210(6) Uani 1.00 d . . .
C2 C 0.4540(2) 0.4704(2) 0.3980(1) 0.0209(6) Uani 1.00 d . . .
C3 C 0.5543(2) 0.5165(2) 0.4378(1) 0.0209(6) Uani 1.00 d . . .
C4 C 0.6409(2) 0.4791(2) 0.4484(1) 0.0205(6) Uani 1.00 d . . .
C5 C 0.6287(2) 0.3935(2) 0.4204(1) 0.0203(6) Uani 1.00 d . . .
C6 C 0.5268(2) 0.3469(2) 0.3835(1) 0.0212(6) Uani 1.00 d . . .
C7 C 0.4403(2) 0.3846(2) 0.3712(1) 0.0210(6) Uani 1.00 d . . .
C8 C 0.7646(2) 0.6118(2) 0.5058(1) 0.0234(6) Uani 1.00 d . . .
C9 C 0.8840(2) 0.6484(2) 0.5401(1) 0.0266(7) Uani 1.00 d . . .
C10 C 0.9161(2) 0.7412(2) 0.5528(1) 0.0270(7) Uani 1.00 d . . .
C11 C 1.0323(2) 0.7853(2) 0.5913(1) 0.0317(8) Uani 1.00 d . . .
C12 C 1.0616(3) 0.8775(2) 0.6019(2) 0.0422(9) Uani 1.00 d . . .
C13 C 0.3069(2) 0.2546(2) 0.3189(1) 0.0265(7) Uani 1.00 d . . .
C14 C 0.1924(2) 0.2237(2) 0.2785(1) 0.0290(7) Uani 1.00 d . . .
C15 C 0.1471(3) 0.1312(2) 0.2645(2) 0.0327(8) Uani 1.00 d . . .
C16 C 0.0300(3) 0.0965(2) 0.2249(2) 0.0437(9) Uani 1.00 d . . .
C17 C 0.0310(4) 0.0937(2) 0.1555(2) 0.053(1) Uani 1.00 d . . .
C18 C 0.7268(2) 0.3524(2) 0.4255(1) 0.0211(6) Uani 1.00 d . . .
C19 C 0.8006(2) 0.3505(2) 0.3707(1) 0.0212(6) Uani 1.00 d . . .
C20 C 0.8869(2) 0.4184(2) 0.3755(1) 0.0208(6) Uani 1.00 d . . .
C21 C 0.9540(2) 0.4190(2) 0.3258(1) 0.0218(6) Uani 1.00 d . . .
C22 C 0.9381(2) 0.3491(2) 0.2697(1) 0.0202(6) Uani 1.00 d . . .
C23 C 0.8503(2) 0.2810(2) 0.2646(1) 0.0218(6) Uani 1.00 d . . .
C24 C 0.7815(2) 0.2815(2) 0.3140(1) 0.0212(6) Uani 1.00 d . . .
C25 C 1.0580(2) 0.5590(2) 0.3834(1) 0.0250(7) Uani 1.00 d . . .
C26 C 1.1409(2) 0.6262(2) 0.3694(1) 0.0281(7) Uani 1.00 d . . .
C27 C 1.1696(3) 0.7073(2) 0.4272(1) 0.0311(7) Uani 1.00 d . . .
C28 C 1.2566(3) 0.7750(2) 0.4166(2) 0.0377(8) Uani 1.00 d . . .
C29 C 1.2957(3) 0.8512(2) 0.4771(2) 0.0478(10) Uani 1.00 d . . .
C30 C 0.6758(2) 0.1442(2) 0.2537(1) 0.0303(7) Uani 1.00 d . . .
C31 C 0.5743(3) 0.0809(2) 0.2587(1) 0.0323(8) Uani 1.00 d . . .
C32 C 0.5940(3) 0.0414(2) 0.3082(2) 0.0417(9) Uani 1.00 d . . .
C33 C 0.4975(3) -0.0320(2) 0.3031(2) 0.051(1) Uani 1.00 d . . .
C34 C 0.5117(4) -0.0698(4) 0.3546(4) 0.097(2) Uani 1.00 d . . .
C35 C 1.0169(2) 0.3458(2) 0.2171(1) 0.0212(6) Uani 1.00 d . . .
C36 C 0.9841(2) 0.3835(2) 0.1681(1) 0.0203(6) Uani 1.00 d . . .
C37 C 1.0357(2) 0.4641(2) 0.1737(1) 0.0218(6) Uani 1.00 d . . .
C38 C 1.0033(2) 0.5005(2) 0.1303(1) 0.0216(6) Uani 1.00 d . . .
C39 C 0.9167(2) 0.4567(2) 0.0801(1) 0.0209(6) Uani 1.00 d . . .
C40 C 0.8693(2) 0.3744(2) 0.0725(1) 0.0221(6) Uani 1.00 d . . .
C41 C 0.9017(2) 0.3379(2) 0.1155(1) 0.0213(6) Uani 1.00 d . . .
C42 C 1.1620(2) 0.6165(2) 0.1722(1) 0.0281(7) Uani 1.00 d . . .
C43 C 1.2119(3) 0.6946(2) 0.1583(2) 0.0367(8) Uani 1.00 d . . .
C44 C 1.1437(3) 0.7597(2) 0.1781(2) 0.0395(9) Uani 1.00 d . . .
C45 C 1.1934(3) 0.8374(2) 0.1629(2) 0.052(1) Uani 1.00 d . . .
C46 C 1.1271(4) 0.9032(3) 0.1852(2) 0.061(1) Uani 1.00 d . . .
C47 C 0.7783(2) 0.2051(2) 0.0554(1) 0.0272(7) Uani 1.00 d . . .
C48 C 0.7363(3) 0.1234(2) 0.0651(2) 0.0329(8) Uani 1.00 d . . .
C49 C 0.6535(3) 0.0610(2) 0.0092(2) 0.0396(9) Uani 1.00 d . . .
C50 C 0.7090(4) 0.0237(3) -0.0504(2) 0.065(1) Uani 1.00 d . . .
C51 C 0.6301(4) -0.0429(3) -0.1040(2) 0.073(1) Uani 1.00 d . . .
C52 C 0.8674(2) 0.4985(2) 0.0382(1) 0.0210(6) Uani 1.00 d . . .
C53 C 0.7670(2) 0.5324(2) 0.0672(1) 0.0198(6) Uani 1.00 d . . .
C54 C 0.7842(2) 0.6115(2) 0.1134(1) 0.0212(6) Uani 1.00 d . . .
C55 C 0.6958(2) 0.6407(2) 0.1460(1) 0.0203(6) Uani 1.00 d . . .
C56 C 0.5855(2) 0.5915(2) 0.1313(1) 0.0186(6) Uani 1.00 d . . .
C57 C 0.5673(2) 0.5133(2) 0.0840(1) 0.0209(6) Uani 1.00 d . . .
C58 C 0.6563(2) 0.4831(2) 0.0528(1) 0.0209(6) Uani 1.00 d . . .
C59 C 0.8143(2) 0.7776(2) 0.2002(1) 0.0257(7) Uani 1.00 d . . .
C60 C 0.8036(3) 0.8586(2) 0.2506(1) 0.0308(7) Uani 1.00 d . . .
C61 C 0.8173(3) 0.8612(2) 0.3200(1) 0.0332(8) Uani 1.00 d . . .
C62 C 0.9385(3) 0.8679(3) 0.3460(2) 0.0448(10) Uani 1.00 d . . .
C63 C 0.9519(3) 0.8793(3) 0.4169(2) 0.056(1) Uani 1.00 d . . .
C64 C 0.5295(2) 0.3518(2) -0.0035(1) 0.0228(6) Uani 1.00 d . . .
C65 C 0.5315(2) 0.2669(2) -0.0495(1) 0.0237(6) Uani 1.00 d . . .
C66 C 0.4138(2) 0.2097(2) -0.0618(1) 0.0254(7) Uani 1.00 d . . .
C67 C 0.4061(3) 0.1235(2) -0.1099(2) 0.0334(8) Uani 1.00 d . . .
C68 C 0.2889(3) 0.0664(2) -0.1188(2) 0.0381(8) Uani 1.00 d . . .
C69 C 0.4859(2) 0.6228(2) 0.1639(1) 0.0193(6) Uani 1.00 d . . .
C70 C 0.4545(2) 0.5939(2) 0.2201(1) 0.0193(6) Uani 1.00 d . . .
C71 C 0.4919(2) 0.6465(2) 0.2836(1) 0.0221(6) Uani 1.00 d . . .
C72 C 0.4632(2) 0.6214(2) 0.3356(1) 0.0212(6) Uani 1.00 d . . .
C73 C 0.3956(2) 0.5428(2) 0.3259(1) 0.0198(6) Uani 1.00 d . . .
C74 C 0.3582(2) 0.4902(2) 0.2624(1) 0.0211(6) Uani 1.00 d . . .
C75 C 0.3863(2) 0.5156(2) 0.2102(1) 0.0198(6) Uani 1.00 d . . .
C76 C 0.5707(2) 0.7493(2) 0.4145(1) 0.0260(7) Uani 1.00 d . . .
C77 C 0.5933(3) 0.7861(2) 0.4874(1) 0.0296(7) Uani 1.00 d . . .
C78 C 0.6656(3) 0.8735(2) 0.5113(1) 0.0338(8) Uani 1.00 d . . .
C79 C 0.6909(3) 0.9091(2) 0.5841(2) 0.0376(8) Uani 1.00 d . . .
C80 C 0.7679(3) 0.9951(2) 0.6091(2) 0.0487(10) Uani 1.00 d . . .
C81 C 0.2837(2) 0.3847(2) 0.1341(1) 0.0222(6) Uani 1.00 d . . .
C82 C 0.2267(2) 0.3480(2) 0.0658(1) 0.0267(7) Uani 1.00 d . . .
C83 C 0.1652(2) 0.2583(2) 0.0529(1) 0.0310(7) Uani 1.00 d . . .
C84 C 0.0937(3) 0.2157(2) -0.0116(2) 0.0400(9) Uani 1.00 d . . .
C85 C 0.0360(3) 0.1270(2) -0.0199(2) 0.0499(10) Uani 1.00 d . . .
O11 O 0.8295(3) 0.6752(2) 0.3669(2) 0.083(1) Uani 1.00 d . . .
O12 O 0.5192(2) 0.2372(2) 0.0975(1) 0.0535(8) Uani 1.00 d . . .
C86 C 0.7099(4) 0.5465(3) 0.3122(2) 0.063(1) Uani 1.00 d . . .
C87 C 0.8082(3) 0.6145(3) 0.3190(2) 0.045(1) Uani 1.00 d . . .
C88 C 0.8779(4) 0.6018(4) 0.2644(2) 0.083(2) Uani 1.00 d . . .
C89 C 0.6319(3) 0.3667(3) 0.1640(2) 0.056(1) Uani 1.00 d . . .
C90 C 0.5470(3) 0.2879(2) 0.1517(2) 0.0425(10) Uani 1.00 d . . .
C91 C 0.4963(4) 0.2739(3) 0.2088(2) 0.060(1) Uani 1.00 d . . .
H1 H 0.2931 0.4761 0.3706 0.0252 Uiso 1.00 calc . . .
H2 H 0.3623 0.5602 0.4188 0.0252 Uiso 1.00 calc . . .
H3 H 0.5632 0.5748 0.4579 0.0251 Uiso 1.00 calc . . .
H4 H 0.5157 0.2881 0.3662 0.0254 Uiso 1.00 calc . . .
H5 H 0.7568 0.6281 0.4690 0.0281 Uiso 1.00 calc . . .
H6 H 0.7111 0.6311 0.5344 0.0281 Uiso 1.00 calc . . .
H7 H 0.8880 0.6390 0.5802 0.0319 Uiso 1.00 calc . . .
H8 H 0.9362 0.6222 0.5139 0.0319 Uiso 1.00 calc . . .
H9 H 0.9160 0.7494 0.5121 0.0324 Uiso 1.00 calc . . .
H10 H 0.8598 0.7658 0.5761 0.0324 Uiso 1.00 calc . . .
H11 H 1.0325 0.7783 0.6324 0.0381 Uiso 1.00 calc . . .
H12 H 1.0890 0.7605 0.5685 0.0381 Uiso 1.00 calc . . .
H13 H 1.1352 0.9016 0.6256 0.0506 Uiso 1.00 calc . . .
H14 H 1.0615 0.8855 0.5611 0.0506 Uiso 1.00 calc . . .
H15 H 1.0065 0.9033 0.6255 0.0506 Uiso 1.00 calc . . .
H16 H 0.3615 0.2273 0.2961 0.0318 Uiso 1.00 calc . . .
H17 H 0.3010 0.2443 0.3586 0.0318 Uiso 1.00 calc . . .
H18 H 0.1396 0.2534 0.3011 0.0348 Uiso 1.00 calc . . .
H19 H 0.2000 0.2333 0.2386 0.0348 Uiso 1.00 calc . . .
H20 H 0.1998 0.1021 0.2413 0.0393 Uiso 1.00 calc . . .
H21 H 0.1418 0.1221 0.3047 0.0393 Uiso 1.00 calc . . .
H22 H 0.0027 0.0416 0.2248 0.0524 Uiso 1.00 calc . . .
H23 H -0.0204 0.1305 0.2450 0.0524 Uiso 1.00 calc . . .
H24 H -0.0440 0.0715 0.1336 0.0637 Uiso 1.00 calc . . .
H25 H 0.0572 0.1483 0.1548 0.0637 Uiso 1.00 calc . . .
H26 H 0.0806 0.0596 0.1347 0.0637 Uiso 1.00 calc . . .
H27 H 0.7725 0.3825 0.4657 0.0254 Uiso 1.00 calc . . .
H28 H 0.6970 0.2970 0.4237 0.0254 Uiso 1.00 calc . . .
H29 H 0.9003 0.4659 0.4138 0.0249 Uiso 1.00 calc . . .
H30 H 0.8372 0.2333 0.2265 0.0261 Uiso 1.00 calc . . .
H31 H 0.9879 0.5756 0.3921 0.0300 Uiso 1.00 calc . . .
H32 H 1.0890 0.5488 0.4197 0.0300 Uiso 1.00 calc . . .
H33 H 1.2094 0.6077 0.3591 0.0338 Uiso 1.00 calc . . .
H34 H 1.1081 0.6363 0.3335 0.0338 Uiso 1.00 calc . . .
H35 H 1.1014 0.7266 0.4361 0.0374 Uiso 1.00 calc . . .
H36 H 1.1987 0.6961 0.4635 0.0374 Uiso 1.00 calc . . .
H37 H 1.3214 0.7535 0.4022 0.0453 Uiso 1.00 calc . . .
H38 H 1.2239 0.7915 0.3840 0.0453 Uiso 1.00 calc . . .
H39 H 1.3289 0.8357 0.5101 0.0573 Uiso 1.00 calc . . .
H40 H 1.3506 0.8914 0.4675 0.0573 Uiso 1.00 calc . . .
H41 H 1.2319 0.8740 0.4917 0.0573 Uiso 1.00 calc . . .
H42 H 0.6611 0.1592 0.2168 0.0364 Uiso 1.00 calc . . .
H43 H 0.7417 0.1212 0.2497 0.0364 Uiso 1.00 calc . . .
H44 H 0.5126 0.1078 0.2695 0.0388 Uiso 1.00 calc . . .
H45 H 0.5541 0.0382 0.2176 0.0388 Uiso 1.00 calc . . .
H46 H 0.6631 0.0225 0.3021 0.0500 Uiso 1.00 calc . . .
H47 H 0.6006 0.0819 0.3501 0.0500 Uiso 1.00 calc . . .
H48 H 0.4279 -0.0136 0.3066 0.0611 Uiso 1.00 calc . . .
H49 H 0.4940 -0.0736 0.2620 0.0611 Uiso 1.00 calc . . .
H50 H 0.4492 -0.1152 0.3484 0.1159 Uiso 1.00 calc . . .
H51 H 0.5809 -0.0887 0.3517 0.1159 Uiso 1.00 calc . . .
H52 H 0.5139 -0.0292 0.3960 0.1159 Uiso 1.00 calc . . .
H53 H 1.0916 0.3747 0.2373 0.0254 Uiso 1.00 calc . . .
H54 H 1.0171 0.2892 0.1946 0.0254 Uiso 1.00 calc . . .
H55 H 1.0945 0.4951 0.2081 0.0261 Uiso 1.00 calc . . .
H56 H 0.8133 0.3424 0.0368 0.0266 Uiso 1.00 calc . . .
H57 H 1.1542 0.6297 0.2171 0.0338 Uiso 1.00 calc . . .
H58 H 1.2104 0.5782 0.1600 0.0338 Uiso 1.00 calc . . .
H59 H 1.2865 0.7170 0.1810 0.0441 Uiso 1.00 calc . . .
H60 H 1.2165 0.6801 0.1131 0.0441 Uiso 1.00 calc . . .
H61 H 1.0687 0.7371 0.1561 0.0474 Uiso 1.00 calc . . .
H62 H 1.1403 0.7750 0.2235 0.0474 Uiso 1.00 calc . . .
H63 H 1.2695 0.8590 0.1835 0.0619 Uiso 1.00 calc . . .
H64 H 1.1940 0.8227 0.1173 0.0619 Uiso 1.00 calc . . .
H65 H 1.1261 0.9186 0.2308 0.0734 Uiso 1.00 calc . . .
H66 H 1.1619 0.9503 0.1747 0.0734 Uiso 1.00 calc . . .
H67 H 1.0511 0.8826 0.1644 0.0734 Uiso 1.00 calc . . .
H68 H 0.7159 0.2300 0.0515 0.0327 Uiso 1.00 calc . . .
H69 H 0.8162 0.1969 0.0175 0.0327 Uiso 1.00 calc . . .
H70 H 0.8003 0.1005 0.0700 0.0395 Uiso 1.00 calc . . .
H71 H 0.6992 0.1333 0.1033 0.0395 Uiso 1.00 calc . . .
H72 H 0.6163 0.0174 0.0230 0.0475 Uiso 1.00 calc . . .
H73 H 0.5985 0.0881 -0.0019 0.0475 Uiso 1.00 calc . . .
H74 H 0.7408 0.0668 -0.0661 0.0776 Uiso 1.00 calc . . .
H75 H 0.7683 0.0007 -0.0384 0.0776 Uiso 1.00 calc . . .
H76 H 0.5708 -0.0209 -0.1172 0.0871 Uiso 1.00 calc . . .
H77 H 0.6713 -0.0633 -0.1396 0.0871 Uiso 1.00 calc . . .
H78 H 0.5980 -0.0870 -0.0893 0.0871 Uiso 1.00 calc . . .
H79 H 0.9246 0.5429 0.0356 0.0252 Uiso 1.00 calc . . .
H80 H 0.8423 0.4593 -0.0040 0.0252 Uiso 1.00 calc . . .
H81 H 0.8584 0.6465 0.1231 0.0254 Uiso 1.00 calc . . .
H82 H 0.4921 0.4796 0.0727 0.0251 Uiso 1.00 calc . . .
H83 H 0.8774 0.7592 0.2137 0.0308 Uiso 1.00 calc . . .
H84 H 0.8250 0.7852 0.1598 0.0308 Uiso 1.00 calc . . .
H85 H 0.8605 0.9020 0.2463 0.0369 Uiso 1.00 calc . . .
H86 H 0.7301 0.8679 0.2419 0.0369 Uiso 1.00 calc . . .
H87 H 0.7915 0.9080 0.3464 0.0399 Uiso 1.00 calc . . .
H88 H 0.7712 0.8118 0.3225 0.0399 Uiso 1.00 calc . . .
H89 H 0.9618 0.8185 0.3226 0.0538 Uiso 1.00 calc . . .
H90 H 0.9862 0.9141 0.3396 0.0538 Uiso 1.00 calc . . .
H91 H 1.0292 0.8822 0.4304 0.0673 Uiso 1.00 calc . . .
H92 H 0.9306 0.9292 0.4411 0.0673 Uiso 1.00 calc . . .
H93 H 0.9042 0.8335 0.4241 0.0673 Uiso 1.00 calc . . .
H94 H 0.5074 0.3477 0.0365 0.0273 Uiso 1.00 calc . . .
H95 H 0.4764 0.3746 -0.0215 0.0273 Uiso 1.00 calc . . .
H96 H 0.5539 0.2713 -0.0894 0.0285 Uiso 1.00 calc . . .
H97 H 0.5848 0.2444 -0.0314 0.0285 Uiso 1.00 calc . . .
H98 H 0.3937 0.2044 -0.0217 0.0305 Uiso 1.00 calc . . .
H99 H 0.3608 0.2344 -0.0777 0.0305 Uiso 1.00 calc . . .
H100 H 0.4224 0.1283 -0.1506 0.0401 Uiso 1.00 calc . . .
H101 H 0.4613 0.0994 -0.0951 0.0401 Uiso 1.00 calc . . .
H102 H 0.2721 0.0603 -0.0786 0.0458 Uiso 1.00 calc . . .
H103 H 0.2328 0.0897 -0.1337 0.0458 Uiso 1.00 calc . . .
H104 H 0.2888 0.0135 -0.1497 0.0458 Uiso 1.00 calc . . .
H105 H 0.5055 0.6818 0.1796 0.0232 Uiso 1.00 calc . . .
H106 H 0.4211 0.6040 0.1324 0.0232 Uiso 1.00 calc . . .
H107 H 0.5377 0.7004 0.2913 0.0266 Uiso 1.00 calc . . .
H108 H 0.3127 0.4363 0.2546 0.0253 Uiso 1.00 calc . . .
H109 H 0.6402 0.7437 0.3962 0.0312 Uiso 1.00 calc . . .
H110 H 0.5353 0.7838 0.3980 0.0312 Uiso 1.00 calc . . .
H111 H 0.5221 0.7869 0.5046 0.0355 Uiso 1.00 calc . . .
H112 H 0.6317 0.7519 0.5025 0.0355 Uiso 1.00 calc . . .
H113 H 0.7359 0.8730 0.4931 0.0406 Uiso 1.00 calc . . .
H114 H 0.6262 0.9081 0.4973 0.0406 Uiso 1.00 calc . . .
H115 H 0.6206 0.9119 0.6020 0.0451 Uiso 1.00 calc . . .
H116 H 0.7268 0.8729 0.5980 0.0451 Uiso 1.00 calc . . .
H117 H 0.8390 0.9934 0.5920 0.0584 Uiso 1.00 calc . . .
H118 H 0.7327 1.0324 0.5959 0.0584 Uiso 1.00 calc . . .
H119 H 0.7801 1.0136 0.6550 0.0584 Uiso 1.00 calc . . .
H120 H 0.3349 0.3520 0.1403 0.0267 Uiso 1.00 calc . . .
H121 H 0.2273 0.3850 0.1632 0.0267 Uiso 1.00 calc . . .
H122 H 0.1730 0.3792 0.0599 0.0320 Uiso 1.00 calc . . .
H123 H 0.2825 0.3495 0.0367 0.0320 Uiso 1.00 calc . . .
H124 H 0.2213 0.2274 0.0553 0.0372 Uiso 1.00 calc . . .
H125 H 0.1167 0.2578 0.0858 0.0372 Uiso 1.00 calc . . .
H126 H 0.0367 0.2457 -0.0145 0.0480 Uiso 1.00 calc . . .
H127 H 0.1413 0.2153 -0.0451 0.0480 Uiso 1.00 calc . . .
H128 H -0.0125 0.1269 0.0131 0.0598 Uiso 1.00 calc . . .
H129 H -0.0080 0.1018 -0.0611 0.0598 Uiso 1.00 calc . . .
H130 H 0.0925 0.0966 -0.0170 0.0598 Uiso 1.00 calc . . .
H131 H 0.6418 0.5669 0.3146 0.0750 Uiso 1.00 calc . . .
H132 H 0.7059 0.5039 0.2715 0.0750 Uiso 1.00 calc . . .
H133 H 0.7183 0.5247 0.3460 0.0750 Uiso 1.00 calc . . .
H134 H 0.8460 0.5497 0.2319 0.1000 Uiso 1.00 calc . . .
H135 H 0.8790 0.6449 0.2469 0.1000 Uiso 1.00 calc . . .
H136 H 0.9537 0.6025 0.2793 0.1000 Uiso 1.00 calc . . .
H137 H 0.7022 0.3547 0.1499 0.0675 Uiso 1.00 calc . . .
H138 H 0.6047 0.3981 0.1408 0.0675 Uiso 1.00 calc . . .
H139 H 0.6430 0.3978 0.2090 0.0675 Uiso 1.00 calc . . .
H140 H 0.5285 0.3196 0.2468 0.0717 Uiso 1.00 calc . . .
H141 H 0.4160 0.2687 0.2031 0.0717 Uiso 1.00 calc . . .
H142 H 0.5121 0.2244 0.2129 0.0717 Uiso 1.00 calc . . .

loop_
_atom_site_aniso_label
_atom_site_aniso_U_11
_atom_site_aniso_U_22
_atom_site_aniso_U_33
_atom_site_aniso_U_12
_atom_site_aniso_U_13
_atom_site_aniso_U_23
O1 0.0224(9) 0.0220(9) 0.0245(9) 0.0030(8) -0.0015(7) 0.0057(7)
O2 0.0254(10) 0.0202(9) 0.0276(10) 0.0007(8) -0.0030(8) 0.0071(8)
O3 0.0263(10) 0.0206(9) 0.0278(10) -0.0009(8) 0.0066(8) 0.0047(8)
O4 0.0288(10) 0.0185(9) 0.0270(10) -0.0011(8) 0.0082(8) 0.0057(8)
O5 0.0196(9) 0.0220(9) 0.038(1) 0.0000(8) -0.0019(8) 0.0156(8)
O6 0.031(1) 0.0188(9) 0.030(1) -0.0013(8) -0.0035(8) 0.0121(8)
O7 0.0210(9) 0.0220(9) 0.0282(10) 0.0014(8) 0.0039(7) 0.0038(8)
O8 0.0230(9) 0.0190(9) 0.0246(9) 0.0000(7) 0.0037(7) 0.0040(7)
O9 0.039(1) 0.0206(9) 0.0188(9) -0.0021(8) 0.0023(8) 0.0057(7)
O10 0.0288(10) 0.0235(10) 0.0182(9) -0.0014(8) 0.0015(7) 0.0061(7)
C1 0.022(1) 0.022(1) 0.020(1) 0.004(1) 0.0054(9) 0.0085(10)
C2 0.022(1) 0.026(1) 0.018(1) 0.005(1) 0.0078(9) 0.011(1)
C3 0.024(1) 0.020(1) 0.019(1) 0.004(1) 0.0068(10) 0.0071(10)
C4 0.022(1) 0.024(1) 0.016(1) 0.004(1) 0.0057(9) 0.0075(10)
C5 0.024(1) 0.022(1) 0.016(1) 0.005(1) 0.0058(9) 0.0094(10)
C6 0.025(1) 0.021(1) 0.020(1) 0.004(1) 0.0053(10) 0.0094(10)
C7 0.022(1) 0.022(1) 0.018(1) 0.002(1) 0.0036(9) 0.0082(10)
C8 0.026(1) 0.019(1) 0.023(1) 0.004(1) 0.001(1) 0.005(1)
C9 0.024(1) 0.028(1) 0.027(1) 0.005(1) 0.002(1) 0.010(1)
C10 0.025(1) 0.025(1) 0.028(1) 0.002(1) -0.001(1) 0.009(1)
C11 0.027(1) 0.035(2) 0.030(1) 0.004(1) -0.002(1) 0.008(1)
C12 0.032(2) 0.035(2) 0.049(2) -0.007(1) 0.000(1) 0.011(2)
C13 0.031(1) 0.019(1) 0.028(1) 0.001(1) 0.001(1) 0.008(1)
C14 0.029(1) 0.025(1) 0.031(1) 0.001(1) -0.002(1) 0.009(1)
C15 0.032(2) 0.028(1) 0.034(2) -0.001(1) -0.005(1) 0.010(1)
C16 0.034(2) 0.029(2) 0.055(2) -0.003(1) -0.011(1) 0.004(1)
C17 0.068(2) 0.026(2) 0.051(2) 0.007(2) -0.026(2) -0.001(2)
C18 0.025(1) 0.019(1) 0.019(1) 0.003(1) 0.0034(10) 0.0081(10)
C19 0.022(1) 0.024(1) 0.022(1) 0.010(1) 0.0036(10) 0.011(1)
C20 0.021(1) 0.021(1) 0.021(1) 0.005(1) 0.0009(9) 0.0075(10)
C21 0.020(1) 0.021(1) 0.026(1) 0.004(1) 0.0013(10) 0.010(1)
C22 0.019(1) 0.022(1) 0.024(1) 0.0074(10) 0.0030(9) 0.012(1)
C23 0.025(1) 0.018(1) 0.024(1) 0.007(1) 0.0044(10) 0.007(1)
C24 0.022(1) 0.019(1) 0.024(1) 0.005(1) 0.0034(10) 0.009(1)
C25 0.024(1) 0.023(1) 0.025(1) 0.002(1) 0.002(1) 0.006(1)
C26 0.025(1) 0.022(1) 0.033(1) 0.004(1) 0.005(1) 0.006(1)
C27 0.038(2) 0.023(1) 0.029(1) -0.001(1) -0.001(1) 0.008(1)
C28 0.029(2) 0.030(2) 0.049(2) 0.002(1) 0.009(1) 0.010(1)
C29 0.043(2) 0.032(2) 0.059(2) -0.005(2) -0.008(2) 0.012(2)
C30 0.032(1) 0.025(1) 0.028(1) 0.002(1) 0.007(1) 0.003(1)
C31 0.031(1) 0.025(1) 0.034(2) 0.000(1) 0.007(1) 0.005(1)
C32 0.038(2) 0.036(2) 0.057(2) 0.007(1) 0.014(2) 0.023(2)
C33 0.050(2) 0.032(2) 0.079(3) 0.010(2) 0.035(2) 0.026(2)
C34 0.067(3) 0.101(4) 0.183(6) 0.036(3) 0.053(4) 0.115(5)
C35 0.020(1) 0.020(1) 0.027(1) 0.0056(10) 0.0067(10) 0.012(1)
C36 0.018(1) 0.022(1) 0.022(1) 0.0064(10) 0.0061(9) 0.008(1)
C37 0.018(1) 0.021(1) 0.027(1) 0.0028(10) 0.0035(10) 0.008(1)
C38 0.020(1) 0.018(1) 0.028(1) 0.0033(10) 0.0066(10) 0.010(1)
C39 0.017(1) 0.023(1) 0.026(1) 0.0054(10) 0.0081(9) 0.011(1)
C40 0.022(1) 0.019(1) 0.024(1) 0.002(1) 0.0031(10) 0.007(1)
C41 0.021(1) 0.017(1) 0.026(1) 0.0029(10) 0.0055(10) 0.009(1)
C42 0.020(1) 0.024(1) 0.041(2) -0.001(1) -0.001(1) 0.015(1)
C43 0.029(2) 0.027(2) 0.053(2) -0.001(1) 0.002(1) 0.016(1)
C44 0.039(2) 0.032(2) 0.048(2) 0.006(1) 0.005(1) 0.016(1)
C45 0.057(2) 0.032(2) 0.064(2) 0.000(2) 0.002(2) 0.022(2)
C46 0.083(3) 0.037(2) 0.061(3) 0.011(2) 0.003(2) 0.016(2)
C47 0.028(1) 0.023(1) 0.027(1) 0.000(1) -0.002(1) 0.006(1)
C48 0.032(2) 0.026(1) 0.040(2) 0.001(1) 0.000(1) 0.014(1)
C49 0.042(2) 0.027(2) 0.043(2) -0.004(1) -0.004(1) 0.010(1)
C50 0.074(3) 0.058(3) 0.047(2) -0.013(2) 0.009(2) 0.014(2)
C51 0.075(3) 0.072(3) 0.051(3) 0.006(3) 0.001(2) 0.002(2)
C52 0.019(1) 0.022(1) 0.024(1) 0.004(1) 0.0064(10) 0.010(1)
C53 0.020(1) 0.023(1) 0.020(1) 0.004(1) 0.0044(9) 0.0113(10)
C54 0.020(1) 0.021(1) 0.024(1) 0.0020(10) 0.0009(10) 0.011(1)
C55 0.022(1) 0.020(1) 0.019(1) 0.004(1) 0.0019(9) 0.0084(10)
C56 0.021(1) 0.024(1) 0.015(1) 0.0053(10) 0.0029(9) 0.0099(10)
C57 0.021(1) 0.023(1) 0.021(1) 0.003(1) 0.0015(9) 0.011(1)
C58 0.025(1) 0.020(1) 0.018(1) 0.003(1) 0.0023(10) 0.0089(10)
C59 0.023(1) 0.024(1) 0.028(1) -0.001(1) 0.001(1) 0.009(1)
C60 0.031(1) 0.022(1) 0.033(2) 0.000(1) 0.002(1) 0.005(1)
C61 0.033(2) 0.031(2) 0.028(1) 0.002(1) 0.004(1) 0.003(1)
C62 0.035(2) 0.058(2) 0.034(2) -0.003(2) 0.000(1) 0.014(2)
C63 0.043(2) 0.077(3) 0.041(2) -0.005(2) -0.006(2) 0.023(2)
C64 0.021(1) 0.023(1) 0.023(1) 0.003(1) 0.0007(10) 0.008(1)
C65 0.025(1) 0.023(1) 0.023(1) 0.004(1) 0.003(1) 0.009(1)
C66 0.028(1) 0.020(1) 0.026(1) 0.004(1) 0.001(1) 0.006(1)
C67 0.032(2) 0.025(1) 0.035(2) 0.003(1) 0.005(1) 0.001(1)
C68 0.041(2) 0.025(2) 0.039(2) 0.000(1) 0.000(1) 0.003(1)
C69 0.018(1) 0.022(1) 0.019(1) 0.0028(10) 0.0017(9) 0.0095(10)
C70 0.017(1) 0.021(1) 0.022(1) 0.0033(10) 0.0030(9) 0.0097(10)
C71 0.022(1) 0.022(1) 0.024(1) 0.005(1) 0.0040(10) 0.010(1)
C72 0.023(1) 0.020(1) 0.020(1) 0.004(1) 0.0012(9) 0.0059(10)
C73 0.019(1) 0.021(1) 0.021(1) 0.0055(10) 0.0032(9) 0.0081(10)
C74 0.019(1) 0.020(1) 0.024(1) 0.0035(10) 0.0044(10) 0.008(1)
C75 0.018(1) 0.021(1) 0.019(1) 0.0026(10) 0.0017(9) 0.0052(10)
C76 0.028(1) 0.023(1) 0.024(1) -0.001(1) 0.002(1) 0.009(1)
C77 0.041(2) 0.021(1) 0.025(1) 0.005(1) 0.001(1) 0.006(1)
C78 0.038(2) 0.029(2) 0.028(1) -0.002(1) -0.001(1) 0.007(1)
C79 0.047(2) 0.028(2) 0.031(2) 0.006(1) -0.004(1) 0.004(1)
C80 0.045(2) 0.043(2) 0.039(2) -0.007(2) -0.010(2) 0.001(2)
C81 0.019(1) 0.022(1) 0.022(1) 0.001(1) 0.0019(10) 0.006(1)
C82 0.023(1) 0.029(1) 0.024(1) 0.002(1) 0.001(1) 0.006(1)
C83 0.028(1) 0.030(2) 0.030(1) 0.002(1) 0.007(1) 0.005(1)
C84 0.034(2) 0.042(2) 0.030(2) -0.002(1) 0.002(1) 0.000(1)
C85 0.042(2) 0.040(2) 0.048(2) -0.006(2) 0.000(2) -0.002(2)
O11 0.108(3) 0.066(2) 0.071(2) 0.026(2) 0.008(2) 0.015(2)
O12 0.063(2) 0.064(2) 0.038(1) 0.015(1) 0.013(1) 0.022(1)
C86 0.062(3) 0.076(3) 0.059(3) 0.024(2) 0.004(2) 0.031(2)
C87 0.051(2) 0.064(2) 0.043(2) 0.034(2) 0.016(2) 0.033(2)
C88 0.073(3) 0.162(6) 0.071(3) 0.075(3) 0.043(2) 0.083(4)
C89 0.049(2) 0.066(3) 0.056(2) 0.019(2) 0.003(2) 0.021(2)
C90 0.047(2) 0.060(2) 0.034(2) 0.028(2) 0.011(1) 0.025(2)
C91 0.080(3) 0.073(3) 0.043(2) 0.033(2) 0.023(2) 0.032(2)

loop_
_atom_type_symbol
_atom_type_description
_atom_type_scat_dispersion_real
_atom_type_scat_dispersion_imag
_atom_type_scat_source
H H 0.000 0.000
;International Tables for Crystallography
(1992, Vol. C, Table 6.1.1.2)
;
C C 0.003 0.002
;International Tables for Crystallography
(1992, Vol. C, Tables 4.2.6.8 and 6.1.1.1)
;
O O 0.011 0.006
;International Tables for Crystallography
(1992, Vol. C, Tables 4.2.6.8 and 6.1.1.1)
;

loop_
_geom_angle_atom_site_label_1
_geom_angle_atom_site_label_2
_geom_angle_atom_site_label_3
_geom_angle
_geom_angle_site_symmetry_1
_geom_angle_site_symmetry_2
_geom_angle_site_symmetry_3
_geom_angle_publ_flag
C4 O1 C8 116.6(2) . . . yes
C7 O2 C13 118.1(2) . . . yes
C21 O3 C25 118.0(2) . . . yes
C24 O4 C30 117.2(2) . . . yes
C38 O5 C42 116.4(2) . . . yes
C41 O6 C47 118.3(2) . . . yes
C55 O7 C59 117.9(2) . . . yes
C58 O8 C64 116.6(2) . . . yes
C72 O9 C76 118.9(2) . . . yes
C75 O10 C81 117.4(2) . . . yes
C2 C1 C73 110.6(2) . . . yes
C1 C2 C3 120.2(2) . . . yes
C1 C2 C7 121.3(2) . . . yes
C3 C2 C7 118.4(2) . . . yes
C2 C3 C4 121.3(2) . . . yes
O1 C4 C3 123.3(2) . . . yes
O1 C4 C5 116.4(2) . . . yes
C3 C4 C5 120.4(2) . . . yes
C4 C5 C6 118.5(2) . . . yes
C4 C5 C18 121.2(2) . . . yes
C6 C5 C18 120.1(2) . . . yes
C5 C6 C7 121.3(2) . . . yes
O2 C7 C2 116.4(2) . . . yes
O2 C7 C6 123.5(2) . . . yes
C2 C7 C6 120.0(2) . . . yes
O1 C8 C9 109.2(2) . . . yes
C8 C9 C10 110.8(2) . . . yes
C9 C10 C11 115.0(2) . . . yes
C10 C11 C12 113.2(3) . . . yes
O2 C13 C14 107.7(2) . . . yes
C13 C14 C15 111.6(2) . . . yes
C14 C15 C16 114.1(3) . . . yes
C15 C16 C17 113.6(3) . . . yes
C5 C18 C19 111.4(2) . . . yes
C18 C19 C20 120.6(2) . . . yes
C18 C19 C24 121.0(2) . . . yes
C20 C19 C24 118.4(2) . . . yes
C19 C20 C21 121.8(2) . . . yes
O3 C21 C20 124.1(2) . . . yes
O3 C21 C22 115.7(2) . . . yes
C20 C21 C22 120.2(2) . . . yes
C21 C22 C23 117.9(2) . . . yes
C21 C22 C35 121.0(2) . . . yes
C23 C22 C35 121.0(2) . . . yes
C22 C23 C24 121.6(2) . . . yes
O4 C24 C19 116.9(2) . . . yes
O4 C24 C23 123.1(2) . . . yes
C19 C24 C23 120.0(2) . . . yes
O3 C25 C26 108.0(2) . . . yes
C25 C26 C27 112.2(2) . . . yes
C26 C27 C28 114.0(3) . . . yes
C27 C28 C29 113.3(3) . . . yes
O4 C30 C31 108.8(2) . . . yes
C30 C31 C32 114.8(3) . . . yes
C31 C32 C33 112.6(3) . . . yes
C32 C33 C34 113.8(4) . . . yes
C22 C35 C36 114.9(2) . . . yes
C35 C36 C37 121.0(2) . . . yes
C35 C36 C41 120.9(2) . . . yes
C37 C36 C41 118.1(2) . . . yes
C36 C37 C38 121.5(2) . . . yes
O5 C38 C37 122.8(2) . . . yes
O5 C38 C39 116.9(2) . . . yes
C37 C38 C39 120.3(2) . . . yes
C38 C39 C40 118.0(2) . . . yes
C38 C39 C52 121.5(2) . . . yes
C40 C39 C52 120.3(2) . . . yes
C39 C40 C41 121.6(2) . . . yes
O6 C41 C36 115.8(2) . . . yes
O6 C41 C40 124.0(2) . . . yes
C36 C41 C40 120.2(2) . . . yes
O5 C42 C43 107.8(2) . . . yes
C42 C43 C44 113.8(3) . . . yes
C43 C44 C45 113.4(3) . . . yes
C44 C45 C46 112.8(4) . . . yes
O6 C47 C48 107.1(2) . . . yes
C47 C48 C49 113.3(3) . . . yes
C48 C49 C50 113.9(3) . . . yes
C49 C50 C51 114.5(4) . . . yes
C39 C52 C53 110.1(2) . . . yes
C52 C53 C54 120.6(2) . . . yes
C52 C53 C58 121.3(2) . . . yes
C54 C53 C58 117.8(2) . . . yes
C53 C54 C55 121.9(2) . . . yes
O7 C55 C54 123.6(2) . . . yes
O7 C55 C56 116.3(2) . . . yes
C54 C55 C56 120.1(2) . . . yes
C55 C56 C57 118.2(2) . . . yes
C55 C56 C69 121.5(2) . . . yes
C57 C56 C69 120.2(2) . . . yes
C56 C57 C58 121.7(2) . . . yes
O8 C58 C53 116.9(2) . . . yes
O8 C58 C57 122.9(2) . . . yes
C53 C58 C57 120.2(2) . . . yes
O7 C59 C60 107.4(2) . . . yes
C59 C60 C61 115.0(3) . . . yes
C60 C61 C62 114.2(3) . . . yes
C61 C62 C63 113.2(3) . . . yes
O8 C64 C65 109.3(2) . . . yes
C64 C65 C66 110.4(2) . . . yes
C65 C66 C67 114.3(2) . . . yes
C66 C67 C68 113.1(3) . . . yes
C56 C69 C70 114.4(2) . . . yes
C69 C70 C71 120.1(2) . . . yes
C69 C70 C75 121.5(2) . . . yes
C71 C70 C75 118.3(2) . . . yes
C70 C71 C72 120.9(2) . . . yes
O9 C72 C71 124.4(2) . . . yes
O9 C72 C73 114.6(2) . . . yes
C71 C72 C73 120.9(2) . . . yes
C1 C73 C72 121.7(2) . . . yes
C1 C73 C74 120.2(2) . . . yes
C72 C73 C74 118.0(2) . . . yes
C73 C74 C75 121.0(2) . . . yes
O10 C75 C70 115.9(2) . . . yes
O10 C75 C74 123.3(2) . . . yes
C70 C75 C74 120.7(2) . . . yes
O9 C76 C77 106.6(2) . . . yes
C76 C77 C78 113.1(2) . . . yes
C77 C78 C79 113.0(3) . . . yes
C78 C79 C80 114.0(3) . . . yes
O10 C81 C82 110.2(2) . . . yes
C81 C82 C83 109.2(2) . . . yes
C82 C83 C84 115.5(3) . . . yes
C83 C84 C85 111.6(3) . . . yes
O11 C87 C86 120.9(4) . . . yes
O11 C87 C88 123.5(5) . . . yes
C86 C87 C88 115.6(4) . . . yes
O12 C90 C89 121.6(3) . . . yes
O12 C90 C91 121.4(4) . . . yes
C89 C90 C91 117.0(3) . . . yes

loop_
_geom_bond_atom_site_label_1
_geom_bond_atom_site_label_2
_geom_bond_distance
_geom_bond_site_symmetry_1
_geom_bond_site_symmetry_2
_geom_bond_publ_flag
O1 C4 1.385(3) . . yes
O1 C8 1.437(3) . . yes
O2 C7 1.378(3) . . yes
O2 C13 1.423(3) . . yes
O3 C21 1.379(3) . . yes
O3 C25 1.429(3) . . yes
O4 C24 1.384(3) . . yes
O4 C30 1.419(3) . . yes
O5 C38 1.382(3) . . yes
O5 C42 1.431(3) . . yes
O6 C41 1.384(3) . . yes
O6 C47 1.425(3) . . yes
O7 C55 1.386(3) . . yes
O7 C59 1.434(3) . . yes
O8 C58 1.381(3) . . yes
O8 C64 1.436(3) . . yes
O9 C72 1.377(3) . . yes
O9 C76 1.425(3) . . yes
O10 C75 1.383(3) . . yes
O10 C81 1.431(3) . . yes
O11 C87 1.200(5) . . yes
O12 C90 1.215(4) . . yes
C1 C2 1.509(4) . . yes
C1 C73 1.511(4) . . yes
C2 C3 1.393(4) . . yes
C2 C7 1.392(4) . . yes
C3 C4 1.382(4) . . yes
C4 C5 1.393(4) . . yes
C5 C6 1.384(4) . . yes
C5 C18 1.511(4) . . yes
C6 C7 1.394(4) . . yes
C8 C9 1.508(4) . . yes
C9 C10 1.518(4) . . yes
C10 C11 1.522(4) . . yes
C11 C12 1.517(5) . . yes
C13 C14 1.507(4) . . yes
C14 C15 1.523(4) . . yes
C15 C16 1.526(4) . . yes
C16 C17 1.510(6) . . yes
C18 C19 1.521(4) . . yes
C19 C20 1.388(4) . . yes
C19 C24 1.395(4) . . yes
C20 C21 1.386(4) . . yes
C21 C22 1.399(4) . . yes
C22 C23 1.398(4) . . yes
C22 C35 1.518(4) . . yes
C23 C24 1.390(4) . . yes
C25 C26 1.507(4) . . yes
C26 C27 1.528(4) . . yes
C27 C28 1.506(4) . . yes
C28 C29 1.520(5) . . yes
C30 C31 1.513(4) . . yes
C31 C32 1.500(5) . . yes
C32 C33 1.523(5) . . yes
C33 C34 1.503(7) . . yes
C35 C36 1.510(4) . . yes
C36 C37 1.386(4) . . yes
C36 C41 1.395(4) . . yes
C37 C38 1.388(4) . . yes
C38 C39 1.390(4) . . yes
C39 C40 1.391(4) . . yes
C39 C52 1.516(4) . . yes
C40 C41 1.382(4) . . yes
C42 C43 1.511(4) . . yes
C43 C44 1.491(5) . . yes
C44 C45 1.521(5) . . yes
C45 C46 1.487(6) . . yes
C47 C48 1.504(4) . . yes
C48 C49 1.513(4) . . yes
C49 C50 1.508(6) . . yes
C50 C51 1.490(6) . . yes
C52 C53 1.519(4) . . yes
C53 C54 1.391(4) . . yes
C53 C58 1.397(4) . . yes
C54 C55 1.391(4) . . yes
C55 C56 1.393(4) . . yes
C56 C57 1.388(4) . . yes
C56 C69 1.521(4) . . yes
C57 C58 1.393(4) . . yes
C59 C60 1.517(4) . . yes
C60 C61 1.513(4) . . yes
C61 C62 1.510(5) . . yes
C62 C63 1.505(5) . . yes
C64 C65 1.502(4) . . yes
C65 C66 1.522(4) . . yes
C66 C67 1.513(4) . . yes
C67 C68 1.523(4) . . yes
C69 C70 1.516(4) . . yes
C70 C71 1.394(4) . . yes
C70 C75 1.394(4) . . yes
C71 C72 1.387(4) . . yes
C72 C73 1.397(4) . . yes
C73 C74 1.395(4) . . yes
C74 C75 1.390(4) . . yes
C76 C77 1.510(4) . . yes
C77 C78 1.512(4) . . yes
C78 C79 1.507(4) . . yes
C79 C80 1.514(5) . . yes
C81 C82 1.499(4) . . yes
C82 C83 1.524(4) . . yes
C83 C84 1.504(4) . . yes
C84 C85 1.518(5) . . yes
C86 C87 1.467(6) . . yes
C87 C88 1.475(6) . . yes
C89 C90 1.482(6) . . yes
C90 C91 1.487(5) . . yes

loop_
_geom_contact_atom_site_label_1
_geom_contact_atom_site_label_2
_geom_contact_distance
_geom_contact_site_symmetry_1
_geom_contact_site_symmetry_2
_geom_contact_publ_flag
O1 C1 3.436(3) . 2_666 ?
O1 C2 3.552(3) . 2_666 ?
O2 C91 3.371(4) . . ?
O5 C88 3.565(5) . . ?
O11 C63 3.367(6) . . ?
O11 C62 3.549(6) . . ?
O12 C47 3.382(4) . . ?
O12 C64 3.434(4) . . ?
O12 C65 3.443(4) . . ?
O12 C66 3.521(4) . . ?
O12 C48 3.535(4) . . ?
O12 C51 3.567(6) . 2_655 ?
C2 C4 3.500(3) . 2_666 ?
C2 C3 3.551(4) . 2_666 ?
C3 C3 3.250(5) . 2_666 ?
C3 C4 3.493(4) . 2_666 ?
C3 C86 3.520(5) . . ?
C11 C24 3.592(4) . 2_766 ?
C13 C91 3.443(5) . . ?
C37 C88 3.506(6) . . ?
C37 C81 3.548(4) . 1_655 ?
C38 C88 3.476(5) . . ?
C40 C89 3.565(5) . . ?
C41 C89 3.530(5) . . ?
C54 C88 3.528(5) . . ?
C56 C64 3.580(4) . 2_665 ?
C71 C86 3.557(5) . . ?
C72 C86 3.456(5) . . ?

loop_
_cod_related_entry_id
_cod_related_entry_database
_cod_related_entry_code
1 ChemSpider 30659202
